data_1558972
loop_
_publ_author_name
'He, Chuan'
'Yang, Wu'
'Li, Yingzi'
'Zhu, Jiefeng'
'Liu, Wentan'
'Ke, Jie'

_publ_section_title
;
 Lewis Acid-Assisted Ir(III) Reductive Elimination Enables Construction of
 Seven-Membered-Ring Sulfoxides
;
_journal_name_full 'Chemical Science'
_journal_paper_doi 10.1039/D0SC04180G
_journal_year 2020
_chemical_formula_moiety 'C10 H6 Br2 O2 S3'
_chemical_formula_sum 'C10 H6 Br2 O2 S3'
_chemical_formula_weight 414.15
_space_group_crystal_system triclinic
_space_group_IT_number 2
_space_group_name_Hall '-P 1'
_space_group_name_H-M_alt 'P -1'
_atom_sites_solution_hydrogens geom
_atom_sites_solution_primary dual
_audit_creation_date 2019-11-28
_audit_creation_method
;
Olex2 1.2
(compiled 2018.05.29 svn.r3508 for OlexSys, GUI svn.r5506)
;
_audit_update_record
;
2019-12-10 deposited with the CCDC.	2020-08-31 downloaded from the CCDC.
;
_cell_angle_alpha 73.356(2)
_cell_angle_beta 87.222(2)
_cell_angle_gamma 79.5970(10)
_cell_formula_units_Z 2
_cell_length_a 5.8021(3)
_cell_length_b 10.4926(5)
_cell_length_c 10.9378(5)
_cell_measurement_reflns_used 9923
_cell_measurement_temperature 100
_cell_measurement_theta_max 30.61
_cell_measurement_theta_min 3.21
_cell_volume 627.49(5)
_computing_cell_refinement 'SAINT V8.38A (?, 2016)'
_computing_data_reduction 'SAINT V8.38A (?, 2016)'
_computing_molecular_graphics 'Olex2 (Dolomanov et al., 2009)'
_computing_publication_material 'Olex2 (Dolomanov et al., 2009)'
_computing_structure_refinement 'XL (Sheldrick, 2008)'
_computing_structure_solution 'ShelXT (Sheldrick, 2015)'
_diffrn_ambient_temperature 100
_diffrn_detector 'Bruker PHOTON 100 area detector'
_diffrn_detector_area_resol_mean 7.9
_diffrn_detector_type 'CMOS area detector'
_diffrn_measured_fraction_theta_full 0.999
_diffrn_measured_fraction_theta_max 0.995
_diffrn_measurement_device 'three-circle diffractometer'
_diffrn_measurement_device_type 'BrukerD8 venture microsource'
_diffrn_measurement_method '\w and \f scans'
_diffrn_radiation_monochromator 'mirror optics'
_diffrn_radiation_probe x-ray
_diffrn_radiation_type MoK\a
_diffrn_radiation_wavelength 0.71073
_diffrn_reflns_av_R_equivalents 0.0581
_diffrn_reflns_av_unetI/netI 0.0468
_diffrn_reflns_Laue_measured_fraction_full 0.999
_diffrn_reflns_Laue_measured_fraction_max 0.995
_diffrn_reflns_limit_h_max 8
_diffrn_reflns_limit_h_min -8
_diffrn_reflns_limit_k_max 15
_diffrn_reflns_limit_k_min -14
_diffrn_reflns_limit_l_max 15
_diffrn_reflns_limit_l_min -15
_diffrn_reflns_number 15988
_diffrn_reflns_point_group_measured_fraction_full 0.999
_diffrn_reflns_point_group_measured_fraction_max 0.995
_diffrn_reflns_theta_full 25.242
_diffrn_reflns_theta_max 30.617
_diffrn_reflns_theta_min 2.057
_diffrn_source 'microfocus sealed X-ray tube'
_diffrn_source_type 'Incoatec I\ms'
_diffrn_standards_number 0
_exptl_absorpt_coefficient_mu 6.942
_exptl_absorpt_correction_T_max 0.0999
_exptl_absorpt_correction_T_min 0.0291
_exptl_absorpt_correction_type multi-scan
_exptl_absorpt_process_details
'SADABS-2016/2 (Bruker,2016/2) was used for absorption correction. wR2(int) was 0.1572 before and 0.0862 after correction. The Ratio of minimum to maximum transmission is 0.2913. The \l/2 correction factor is Not present.'
_exptl_crystal_colour colourless
_exptl_crystal_colour_primary colourless
_exptl_crystal_density_diffrn 2.192
_exptl_crystal_description block
_exptl_crystal_F_000 400
_exptl_crystal_size_max 0.4
_exptl_crystal_size_mid 0.38
_exptl_crystal_size_min 0.08
_refine_diff_density_max 1.440
_refine_diff_density_min -0.867
_refine_diff_density_rms 0.189
_refine_ls_extinction_coef 0.0110(19)
_refine_ls_extinction_expression Fc^*^=kFc[1+0.001xFc^2^\l^3^/sin(2\q)]^-1/4^
_refine_ls_extinction_method 'SHELXL-2016/6 (Sheldrick 2016)'
_refine_ls_goodness_of_fit_ref 1.060
_refine_ls_hydrogen_treatment constr
_refine_ls_matrix_type full
_refine_ls_number_parameters 155
_refine_ls_number_reflns 3865
_refine_ls_number_restraints 0
_refine_ls_restrained_S_all 1.060
_refine_ls_R_factor_all 0.0433
_refine_ls_R_factor_gt 0.0364
_refine_ls_shift/su_max 0.001
_refine_ls_shift/su_mean 0.000
_refine_ls_structure_factor_coef Fsqd
_refine_ls_weighting_details 'w=1/[\s^2^(Fo^2^)+(0.0616P)^2^+0.3780P] where P=(Fo^2^+2Fc^2^)/3'
_refine_ls_weighting_scheme calc
_refine_ls_wR_factor_gt 0.1012
_refine_ls_wR_factor_ref 0.1059
_reflns_Friedel_coverage 0.000
_reflns_number_gt 3399
_reflns_number_total 3865
_reflns_threshold_expression 'I > 2\s(I)'
_cod_data_source_file d0sc04180g2.cif
_cod_data_source_block cxy1020_0m
_cod_database_code 1558972
_shelx_shelxl_version_number 2016/6
_shelx_space_group_comment
;
The symmetry employed for this shelxl refinement is uniquely defined
by the following loop, which should always be used as a source of
symmetry information in preference to the above space-group names.
They are only intended as comments.
;
_olex2_refinement_description
;
1. Fixed Uiso
 At 1.2 times of:
  All C(H) groups, All C(H,H) groups
2.a Secondary CH2 refined with riding coordinates:
 C1(H1A,H1B), C7(H7A,H7B)
2.b Aromatic/amide H refined with riding coordinates:
 C8(H8), C10(H10)
;
_olex2_submission_special_instructions 'No special instructions were received'

loop_
_space_group_symop_operation_xyz
'x, y, z'
'-x, -y, -z'

loop_
_atom_site_label
_atom_site_type_symbol
_atom_site_fract_x
_atom_site_fract_y
_atom_site_fract_z
_atom_site_U_iso_or_equiv
_atom_site_adp_type
_atom_site_occupancy
_atom_site_site_symmetry_order
_atom_site_calc_flag
_atom_site_refinement_flags_posn
_atom_site_refinement_flags_adp
_atom_site_refinement_flags_occupancy
_atom_site_disorder_assembly
_atom_site_disorder_group
Br1 Br 0.87145(5) 0.93821(3) 0.37133(3) 0.01911(10) Uani 1 1 d . . . . .
Br2 Br 0.67932(5) 0.05473(3) 0.86058(3) 0.02154(11) Uani 1 1 d . . . . .
S1 S 0.73012(12) 0.65809(7) 0.49540(6) 0.01517(15) Uani 1 1 d . . . . .
S2 S 0.19864(11) 0.67085(7) 0.87428(6) 0.01278(14) Uani 1 1 d . . . . .
S3 S 0.75264(12) 0.34039(7) 0.70903(6) 0.01471(14) Uani 1 1 d . . . . .
O1 O 0.0252(4) 0.7915(2) 0.8366(2) 0.0200(4) Uani 1 1 d . . . . .
O2 O 0.2086(3) 0.5948(2) 1.00759(18) 0.0180(4) Uani 1 1 d . . . . .
C1 C 0.1516(4) 0.5625(3) 0.7810(3) 0.0143(5) Uani 1 1 d . . . . .
H1A H 0.015158 0.519284 0.816020 0.017 Uiso 1 1 calc R . . . .
H1B H 0.111847 0.618493 0.692606 0.017 Uiso 1 1 calc R . . . .
C2 C 0.3567(4) 0.4545(3) 0.7771(2) 0.0130(5) Uani 1 1 d . . . . .
C3 C 0.5518(4) 0.4842(3) 0.7063(2) 0.0133(5) Uani 1 1 d . . . . .
C4 C 0.6008(4) 0.6175(3) 0.6438(2) 0.0127(5) Uani 1 1 d . . . . .
C5 C 0.7389(5) 0.8186(3) 0.5043(3) 0.0157(5) Uani 1 1 d . . . . .
C6 C 0.5643(4) 0.7250(3) 0.6956(2) 0.0128(5) Uani 1 1 d . . . . .
C7 C 0.4879(5) 0.7098(3) 0.8320(2) 0.0139(5) Uani 1 1 d . . . . .
H7A H 0.496991 0.794975 0.852048 0.017 Uiso 1 1 calc R . . . .
H7B H 0.602530 0.637679 0.887705 0.017 Uiso 1 1 calc R . . . .
C8 C 0.3696(5) 0.3130(3) 0.8364(2) 0.0145(5) Uani 1 1 d . . . . .
H8 H 0.251012 0.274262 0.889524 0.017 Uiso 1 1 calc R . . . .
C9 C 0.5745(5) 0.2404(3) 0.8070(3) 0.0154(5) Uani 1 1 d . . . . .
C10 C 0.6439(5) 0.8410(3) 0.6144(3) 0.0152(5) Uani 1 1 d . . . . .
H10 H 0.632137 0.924199 0.634489 0.018 Uiso 1 1 calc R . . . .

loop_
_atom_site_aniso_label
_atom_site_aniso_U_11
_atom_site_aniso_U_22
_atom_site_aniso_U_33
_atom_site_aniso_U_23
_atom_site_aniso_U_13
_atom_site_aniso_U_12
Br1 0.02068(16) 0.01578(16) 0.01760(15) 0.00031(11) 0.00643(10) -0.00464(11)
Br2 0.02653(17) 0.01223(16) 0.02250(17) -0.00098(11) 0.00813(11) -0.00325(12)
S1 0.0178(3) 0.0152(3) 0.0127(3) -0.0035(2) 0.0032(2) -0.0050(2)
S2 0.0126(3) 0.0128(3) 0.0125(3) -0.0029(2) 0.0012(2) -0.0024(2)
S3 0.0150(3) 0.0128(3) 0.0158(3) -0.0032(2) 0.0037(2) -0.0033(2)
O1 0.0161(9) 0.0159(10) 0.0258(11) -0.0050(8) 0.0001(8) 0.0010(8)
O2 0.0187(9) 0.0232(11) 0.0120(9) -0.0022(8) 0.0027(7) -0.0087(8)
C1 0.0114(11) 0.0168(12) 0.0150(11) -0.0047(10) -0.0003(9) -0.0024(10)
C2 0.0138(11) 0.0132(12) 0.0120(11) -0.0031(9) -0.0009(8) -0.0030(9)
C3 0.0142(11) 0.0131(12) 0.0131(11) -0.0038(9) 0.0006(9) -0.0037(9)
C4 0.0125(11) 0.0136(12) 0.0108(10) -0.0011(9) 0.0013(8) -0.0038(9)
C5 0.0150(12) 0.0144(12) 0.0158(12) -0.0011(10) 0.0022(9) -0.0034(10)
C6 0.0134(11) 0.0120(12) 0.0117(11) -0.0009(9) 0.0001(8) -0.0026(9)
C7 0.0152(11) 0.0134(12) 0.0134(11) -0.0020(9) 0.0004(9) -0.0061(10)
C8 0.0161(11) 0.0145(12) 0.0134(11) -0.0033(10) 0.0023(9) -0.0061(10)
C9 0.0199(12) 0.0103(12) 0.0148(11) -0.0013(9) 0.0013(9) -0.0035(10)
C10 0.0136(11) 0.0137(12) 0.0164(12) -0.0013(10) 0.0005(9) -0.0027(10)

loop_
_atom_type_symbol
_atom_type_description
_atom_type_scat_dispersion_real
_atom_type_scat_dispersion_imag
_atom_type_scat_source
C C 0.0033 0.0016 'International Tables Vol C Tables 4.2.6.8 and 6.1.1.4'
H H 0.0000 0.0000 'International Tables Vol C Tables 4.2.6.8 and 6.1.1.4'
Br Br -0.2901 2.4595 'International Tables Vol C Tables 4.2.6.8 and 6.1.1.4'
O O 0.0106 0.0060 'International Tables Vol C Tables 4.2.6.8 and 6.1.1.4'
S S 0.1246 0.1234 'International Tables Vol C Tables 4.2.6.8 and 6.1.1.4'

loop_
_geom_angle_atom_site_label_1
_geom_angle_atom_site_label_2
_geom_angle_atom_site_label_3
_geom_angle
_geom_angle_site_symmetry_1
_geom_angle_site_symmetry_3
_geom_angle_publ_flag
C5 S1 C4 91.11(13) . . ?
O1 S2 O2 117.53(12) . . ?
O1 S2 C1 107.63(13) . . ?
O1 S2 C7 110.25(13) . . ?
O2 S2 C1 108.73(13) . . ?
O2 S2 C7 106.64(12) . . ?
C1 S2 C7 105.43(12) . . ?
C9 S3 C3 91.13(13) . . ?
S2 C1 H1A 108.7 . . ?
S2 C1 H1B 108.7 . . ?
H1A C1 H1B 107.6 . . ?
C2 C1 S2 114.35(18) . . ?
C2 C1 H1A 108.7 . . ?
C2 C1 H1B 108.7 . . ?
C3 C2 C1 121.2(2) . . ?
C3 C2 C8 112.8(2) . . ?
C8 C2 C1 125.9(2) . . ?
C2 C3 S3 111.8(2) . . ?
C2 C3 C4 126.2(2) . . ?
C4 C3 S3 121.84(19) . . ?
C3 C4 S1 122.8(2) . . ?
C6 C4 S1 111.7(2) . . ?
C6 C4 C3 125.4(2) . . ?
S1 C5 Br1 119.66(15) . . ?
C10 C5 Br1 127.6(2) . . ?
C10 C5 S1 112.7(2) . . ?
C4 C6 C7 122.1(2) . . ?
C4 C6 C10 112.5(2) . . ?
C10 C6 C7 124.7(2) . . ?
S2 C7 H7A 107.9 . . ?
S2 C7 H7B 107.9 . . ?
C6 C7 S2 117.41(18) . . ?
C6 C7 H7A 107.9 . . ?
C6 C7 H7B 107.9 . . ?
H7A C7 H7B 107.2 . . ?
C2 C8 H8 124.3 . . ?
C9 C8 C2 111.4(2) . . ?
C9 C8 H8 124.3 . . ?
S3 C9 Br2 118.35(15) . . ?
C8 C9 Br2 128.7(2) . . ?
C8 C9 S3 112.9(2) . . ?
C5 C10 C6 112.0(3) . . ?
C5 C10 H10 124.0 . . ?
C6 C10 H10 124.0 . . ?

loop_
_geom_bond_atom_site_label_1
_geom_bond_atom_site_label_2
_geom_bond_distance
_geom_bond_site_symmetry_2
_geom_bond_publ_flag
Br1 C5 1.865(3) . ?
Br2 C9 1.860(3) . ?
S1 C4 1.726(3) . ?
S1 C5 1.724(3) . ?
S2 O1 1.438(2) . ?
S2 O2 1.446(2) . ?
S2 C1 1.792(3) . ?
S2 C7 1.806(3) . ?
S3 C3 1.726(3) . ?
S3 C9 1.720(3) . ?
C1 H1A 0.9900 . ?
C1 H1B 0.9900 . ?
C1 C2 1.496(4) . ?
C2 C3 1.372(4) . ?
C2 C8 1.430(4) . ?
C3 C4 1.443(4) . ?
C4 C6 1.380(4) . ?
C5 C10 1.364(4) . ?
C6 C7 1.507(4) . ?
C6 C10 1.424(4) . ?
C7 H7A 0.9900 . ?
C7 H7B 0.9900 . ?
C8 H8 0.9500 . ?
C8 C9 1.369(4) . ?
C10 H10 0.9500 . ?

loop_
_geom_torsion_atom_site_label_1
_geom_torsion_atom_site_label_2
_geom_torsion_atom_site_label_3
_geom_torsion_atom_site_label_4
_geom_torsion
_geom_torsion_site_symmetry_1
_geom_torsion_site_symmetry_2
_geom_torsion_site_symmetry_3
_geom_torsion_site_symmetry_4
_geom_torsion_publ_flag
Br1 C5 C10 C6 -178.57(19) . . . . ?
S1 C4 C6 C7 -170.59(19) . . . . ?
S1 C4 C6 C10 -0.5(3) . . . . ?
S1 C5 C10 C6 1.0(3) . . . . ?
S2 C1 C2 C3 -73.9(3) . . . . ?
S2 C1 C2 C8 110.2(3) . . . . ?
S3 C3 C4 S1 43.8(3) . . . . ?
S3 C3 C4 C6 -132.4(2) . . . . ?
O1 S2 C1 C2 161.61(19) . . . . ?
O1 S2 C7 C6 -80.7(2) . . . . ?
O2 S2 C1 C2 -70.1(2) . . . . ?
O2 S2 C7 C6 150.7(2) . . . . ?
C1 S2 C7 C6 35.2(2) . . . . ?
C1 C2 C3 S3 -175.57(19) . . . . ?
C1 C2 C3 C4 9.1(4) . . . . ?
C1 C2 C8 C9 175.5(2) . . . . ?
C2 C3 C4 S1 -141.3(2) . . . . ?
C2 C3 C4 C6 42.5(4) . . . . ?
C2 C8 C9 Br2 179.1(2) . . . . ?
C2 C8 C9 S3 0.2(3) . . . . ?
C3 S3 C9 Br2 -178.87(16) . . . . ?
C3 S3 C9 C8 0.2(2) . . . . ?
C3 C2 C8 C9 -0.6(3) . . . . ?
C3 C4 C6 C7 6.0(4) . . . . ?
C3 C4 C6 C10 176.1(2) . . . . ?
C4 S1 C5 Br1 178.52(17) . . . . ?
C4 S1 C5 C10 -1.0(2) . . . . ?
C4 C6 C7 S2 -66.6(3) . . . . ?
C4 C6 C10 C5 -0.3(3) . . . . ?
C5 S1 C4 C3 -175.8(2) . . . . ?
C5 S1 C4 C6 0.8(2) . . . . ?
C7 S2 C1 C2 43.9(2) . . . . ?
C7 C6 C10 C5 169.5(2) . . . . ?
C8 C2 C3 S3 0.8(3) . . . . ?
C8 C2 C3 C4 -174.5(2) . . . . ?
C9 S3 C3 C2 -0.6(2) . . . . ?
C9 S3 C3 C4 175.0(2) . . . . ?
C10 C6 C7 S2 124.6(2) . . . . ?
